data_4513112
loop_
_publ_author_name
'Ravat, Prince'
'SeethaLekshmi, Sunil'
'Biswas, Sharmita Nandy'
'Nandy, Purnendu'
'Varughese, Sunil'

_publ_section_title
;
 Equivalence of Ethylene and Azo-Bridges in the Modular Design of
 Molecular Complexes: Role of Weak Interactions
;
_journal_issue 5
_journal_name_full 'Crystal Growth &amp; Design'
_journal_page_first 2389
_journal_paper_doi 10.1021/acs.cgd.5b00183
_journal_volume 15
_journal_year 2015
_chemical_formula_moiety 'C12 H10 N2, 2(C7 H6 O3)'
_chemical_formula_sum 'C26 H22 N2 O6'
_chemical_formula_weight 458.46
_chemical_name_systematic
; 
 ? 
;
_space_group_IT_number 14
_symmetry_cell_setting monoclinic
_symmetry_space_group_name_Hall '-P 2ybc'
_symmetry_space_group_name_H-M 'P 1 21/c 1'
_atom_sites_solution_hydrogens geom
_atom_sites_solution_primary direct
_atom_sites_solution_secondary difmap
_audit_creation_method SHELXL-97
_cell_angle_alpha 90.00
_cell_angle_beta 105.338(7)
_cell_angle_gamma 90.00
_cell_formula_units_Z 2
_cell_length_a 8.7577(6)
_cell_length_b 6.8083(5)
_cell_length_c 19.6624(16)
_cell_measurement_temperature 295(2)
_cell_volume 1130.61(15)
_computing_cell_refinement 'CrysAlisPro CCD (Oxford Diffraction, 2009)'
_computing_data_collection 'CrysAlisPro CCD (Oxford Diffraction, 2009)'
_computing_data_reduction 'CrysAlisPro CCD (Oxford Diffraction, 2009)'
_computing_structure_refinement 'SHELXL-97 (Sheldrick, 1997)'
_computing_structure_solution 'SHELXS-97 (Sheldrick, 1990)'
_diffrn_ambient_temperature 295(2)
_diffrn_measured_fraction_theta_full 1.000
_diffrn_measured_fraction_theta_max 1.000
_diffrn_measurement_device_type 'Oxford Xcalibur,Eos(Nova) CCD detector'
_diffrn_measurement_method '\w scans'
_diffrn_radiation_monochromator graphite
_diffrn_radiation_source 'Enhance (Mo) X-ray Source'
_diffrn_radiation_type MoK\a
_diffrn_radiation_wavelength 0.71073
_diffrn_reflns_av_R_equivalents 0.0497
_diffrn_reflns_av_sigmaI/netI 0.0473
_diffrn_reflns_limit_h_max 10
_diffrn_reflns_limit_h_min -10
_diffrn_reflns_limit_k_max 8
_diffrn_reflns_limit_k_min -8
_diffrn_reflns_limit_l_max 23
_diffrn_reflns_limit_l_min -23
_diffrn_reflns_number 11258
_diffrn_reflns_theta_full 25.24
_diffrn_reflns_theta_max 25.24
_diffrn_reflns_theta_min 2.41
_exptl_absorpt_coefficient_mu 0.097
_exptl_absorpt_correction_T_max 0.9809
_exptl_absorpt_correction_T_min 0.9716
_exptl_absorpt_correction_type multi-scan
_exptl_absorpt_process_details 'CrysAlisPro RED (Oxford Diffraction,2009)'
_exptl_crystal_colour Colorless
_exptl_crystal_density_diffrn 1.347
_exptl_crystal_density_method 'not measured'
_exptl_crystal_description Acicular
_exptl_crystal_F_000 480
_exptl_crystal_size_max 0.30
_exptl_crystal_size_mid 0.22
_exptl_crystal_size_min 0.20
_refine_diff_density_max 0.122
_refine_diff_density_min -0.186
_refine_diff_density_rms 0.035
_refine_ls_extinction_method none
_refine_ls_goodness_of_fit_ref 0.939
_refine_ls_hydrogen_treatment none
_refine_ls_matrix_type full
_refine_ls_number_parameters 154
_refine_ls_number_reflns 2048
_refine_ls_number_restraints 0
_refine_ls_restrained_S_all 0.939
_refine_ls_R_factor_all 0.0940
_refine_ls_R_factor_gt 0.0437
_refine_ls_shift/su_max 0.000
_refine_ls_shift/su_mean 0.000
_refine_ls_structure_factor_coef Fsqd
_refine_ls_weighting_details 'calc w=1/[\s^2^(Fo^2^)+(0.0508P)^2^+0.0000P] where P=(Fo^2^+2Fc^2^)/3'
_refine_ls_weighting_scheme calc
_refine_ls_wR_factor_gt 0.0937
_refine_ls_wR_factor_ref 0.1071
_reflns_number_gt 1130
_reflns_number_total 2048
_reflns_threshold_expression >2sigma(I)
_cod_data_source_file cg5b00183_si_012.cif
_cod_data_source_block psr23
_cod_depositor_comments
;
The following automatic conversions were performed:

'_symmetry_cell_setting' value 'Monoclinic' changed to 'monoclinic'
according to
/usr/data/users/saulius/crontab/automatic-downloads/current/ACS/lib/dictionaries/cif_core.dic
dictionary named 'cif_core.dic' version 2.4.2 from 2011-04-26.

Automatic conversion script
Id: cif_fix_values 3271 2015-04-21 07:52:19Z andrius 
;
_cod_original_sg_symbol_H-M 'P 21/c'
_cod_database_code 4513112

loop_
_symmetry_equiv_pos_as_xyz
'x, y, z'
'-x, y+1/2, -z+1/2'
'-x, -y, -z'
'x, -y-1/2, z-1/2'

loop_
_atom_site_label
_atom_site_type_symbol
_atom_site_fract_x
_atom_site_fract_y
_atom_site_fract_z
_atom_site_U_iso_or_equiv
_atom_site_adp_type
_atom_site_occupancy
_atom_site_symmetry_multiplicity
_atom_site_calc_flag
_atom_site_refinement_flags
N1 N 0.1335(2) -1.0873(2) -0.09288(9) 0.0502(5) Uani 1 1 d .
C8 C 0.2510(2) -1.0024(3) -0.04566(11) 0.0521(5) Uani 1 1 d .
H8A H 0.3495 -1.0636 -0.0335 0.063 Uiso 1 1 calc R
C9 C 0.2332(2) -0.8268(3) -0.01374(11) 0.0503(5) Uani 1 1 d .
H9A H 0.3190 -0.7714 0.0190 0.060 Uiso 1 1 calc R
C10 C 0.0878(2) -0.7328(3) -0.03042(10) 0.0423(5) Uani 1 1 d .
C11 C -0.0340(2) -0.8243(3) -0.07995(11) 0.0520(6) Uani 1 1 d .
H11A H -0.1340 -0.7673 -0.0931 0.062 Uiso 1 1 calc R
C12 C -0.0069(2) -0.9979(3) -0.10936(11) 0.0550(6) Uani 1 1 d .
H12A H -0.0902 -1.0567 -0.1425 0.066 Uiso 1 1 calc R
C13 C 0.0667(2) -0.5474(3) 0.00344(10) 0.0480(5) Uani 1 1 d .
H13A H 0.1570 -0.4911 0.0328 0.058 Uiso 1 1 calc R
O1 O 0.40455(17) -0.4242(2) -0.08225(8) 0.0684(5) Uani 1 1 d .
O2 O 0.16576(16) -0.40459(19) -0.15719(7) 0.0601(4) Uani 1 1 d .
H2O H 0.1618 -0.2949 -0.1330 0.090 Uiso 1 1 d R
O3 O 0.58133(17) -0.7160(2) -0.08910(9) 0.0826(5) Uani 1 1 d .
H3A H 0.5549 -0.6122 -0.0744 0.124 Uiso 1 1 d R
C1 C 0.3004(2) -0.4905(3) -0.13234(11) 0.0466(5) Uani 1 1 d .
C2 C 0.3226(2) -0.6772(3) -0.16706(10) 0.0399(5) Uani 1 1 d .
C3 C 0.2045(2) -0.7552(3) -0.22190(10) 0.0522(6) Uani 1 1 d .
H3B H 0.1091 -0.6881 -0.2376 0.063 Uiso 1 1 calc R
C4 C 0.2253(3) -0.9293(3) -0.25335(11) 0.0683(7) Uani 1 1 d .
H4A H 0.1454 -0.9797 -0.2902 0.082 Uiso 1 1 calc R
C5 C 0.3667(3) -1.0287(3) -0.22943(13) 0.0710(7) Uani 1 1 d .
H5A H 0.3817 -1.1466 -0.2507 0.085 Uiso 1 1 calc R
C6 C 0.4848(3) -0.9573(3) -0.17526(14) 0.0650(6) Uani 1 1 d .
H6A H 0.5793 -1.0262 -0.1596 0.078 Uiso 1 1 calc R
C7 C 0.4632(2) -0.7810(3) -0.14357(11) 0.0509(5) Uani 1 1 d .

loop_
_atom_site_aniso_label
_atom_site_aniso_U_11
_atom_site_aniso_U_22
_atom_site_aniso_U_33
_atom_site_aniso_U_23
_atom_site_aniso_U_13
_atom_site_aniso_U_12
N1 0.0582(12) 0.0387(10) 0.0592(12) -0.0012(9) 0.0255(10) 0.0053(9)
C8 0.0549(13) 0.0427(12) 0.0633(15) 0.0048(11) 0.0236(12) 0.0123(11)
C9 0.0503(12) 0.0421(12) 0.0584(14) -0.0048(10) 0.0142(11) 0.0049(10)
C10 0.0480(12) 0.0346(11) 0.0485(12) -0.0006(10) 0.0203(10) 0.0022(10)
C11 0.0491(13) 0.0462(13) 0.0621(14) -0.0082(11) 0.0174(12) 0.0103(10)
C12 0.0523(13) 0.0495(13) 0.0626(14) -0.0154(11) 0.0141(11) 0.0029(11)
C13 0.0505(12) 0.0369(12) 0.0595(13) -0.0113(10) 0.0199(11) 0.0006(9)
O1 0.0663(10) 0.0532(9) 0.0722(11) -0.0179(8) -0.0052(9) 0.0047(8)
O2 0.0597(9) 0.0448(8) 0.0708(10) -0.0120(7) 0.0086(8) 0.0160(7)
O3 0.0537(9) 0.0816(12) 0.1006(14) -0.0142(10) -0.0004(10) 0.0189(9)
C1 0.0532(13) 0.0385(12) 0.0493(14) 0.0031(10) 0.0159(11) 0.0061(11)
C2 0.0432(12) 0.0355(11) 0.0431(12) 0.0037(9) 0.0152(10) 0.0055(9)
C3 0.0587(14) 0.0482(12) 0.0504(14) -0.0027(11) 0.0156(12) 0.0099(11)
C4 0.0821(17) 0.0609(15) 0.0640(16) -0.0168(13) 0.0232(14) 0.0023(13)
C5 0.1000(19) 0.0462(14) 0.0816(19) -0.0131(13) 0.0498(16) 0.0073(15)
C6 0.0630(15) 0.0546(15) 0.0863(18) 0.0062(13) 0.0352(14) 0.0190(12)
C7 0.0504(13) 0.0463(13) 0.0585(14) 0.0004(11) 0.0187(12) 0.0041(11)

loop_
_atom_type_symbol
_atom_type_description
_atom_type_scat_dispersion_real
_atom_type_scat_dispersion_imag
_atom_type_scat_source
C C 0.0033 0.0016 'International Tables Vol C Tables 4.2.6.8 and 6.1.1.4'
H H 0.0000 0.0000 'International Tables Vol C Tables 4.2.6.8 and 6.1.1.4'
N N 0.0061 0.0033 'International Tables Vol C Tables 4.2.6.8 and 6.1.1.4'
O O 0.0106 0.0060 'International Tables Vol C Tables 4.2.6.8 and 6.1.1.4'

loop_
_geom_angle_atom_site_label_1
_geom_angle_atom_site_label_2
_geom_angle_atom_site_label_3
_geom_angle
_geom_angle_site_symmetry_1
C8 N1 C12 117.87(17) .
N1 C8 C9 122.56(19) .
N1 C8 H8A 118.7 .
C9 C8 H8A 118.7 .
C8 C9 C10 120.1(2) .
C8 C9 H9A 120.0 .
C10 C9 H9A 120.0 .
C9 C10 C11 116.53(17) .
C9 C10 C13 120.71(18) .
C11 C10 C13 122.76(17) .
C12 C11 C10 119.92(19) .
C12 C11 H11A 120.0 .
C10 C11 H11A 120.0 .
N1 C12 C11 123.06(19) .
N1 C12 H12A 118.5 .
C11 C12 H12A 118.5 .
C13 C13 C10 126.5(2) 3_545
C13 C13 H13A 116.7 3_545
C10 C13 H13A 116.7 .
C1 O2 H2O 109.8 .
C7 O3 H3A 109.5 .
O1 C1 O2 122.93(17) .
O1 C1 C2 121.40(18) .
O2 C1 C2 115.66(18) .
C3 C2 C7 118.46(18) .
C3 C2 C1 121.68(17) .
C7 C2 C1 119.83(19) .
C4 C3 C2 121.37(19) .
C4 C3 H3B 119.3 .
C2 C3 H3B 119.3 .
C3 C4 C5 119.0(2) .
C3 C4 H4A 120.5 .
C5 C4 H4A 120.5 .
C6 C5 C4 121.2(2) .
C6 C5 H5A 119.4 .
C4 C5 H5A 119.4 .
C5 C6 C7 119.6(2) .
C5 C6 H6A 120.2 .
C7 C6 H6A 120.2 .
O3 C7 C6 118.18(19) .
O3 C7 C2 121.47(18) .
C6 C7 C2 120.4(2) .

loop_
_geom_bond_atom_site_label_1
_geom_bond_atom_site_label_2
_geom_bond_distance
_geom_bond_site_symmetry_2
N1 C8 1.323(2) .
N1 C12 1.333(2) .
C8 C9 1.378(2) .
C8 H8A 0.9300 .
C9 C10 1.385(2) .
C9 H9A 0.9300 .
C10 C11 1.387(3) .
C10 C13 1.461(2) .
C11 C12 1.365(2) .
C11 H11A 0.9300 .
C12 H12A 0.9300 .
C13 C13 1.310(3) 3_545
C13 H13A 0.9300 .
O1 C1 1.237(2) .
O2 C1 1.291(2) .
O2 H2O 0.8909 .
O3 C7 1.352(2) .
O3 H3A 0.8200 .
C1 C2 1.480(2) .
C2 C3 1.388(2) .
C2 C7 1.388(3) .
C3 C4 1.371(3) .
C3 H3B 0.9300 .
C4 C5 1.380(3) .
C4 H4A 0.9300 .
C5 C6 1.363(3) .
C5 H5A 0.9300 .
C6 C7 1.388(3) .
C6 H6A 0.9300 .
